data_7063523
loop_
_publ_author_name
'Arya, Kushal'
'Mehra, Sanjay'
'Kumar, Ajay'
'Saini, Vaneet'
'Kumar, Arvind'
'Mehta, Surinder Kumar'
'Kataria, Ramesh'

_publ_section_title
;
 Comparative study of luminescent Cd-MOF and Cd-MOF@HNT nanomaterials for
 the detection of hydroxyl-functionalized nitroaromatic compounds
;
_journal_issue 47
_journal_name_full 'New Journal of Chemistry'
_journal_page_first 20018
_journal_page_last 20033
_journal_paper_doi 10.1039/D4NJ04352A
_journal_volume 48
_journal_year 2024
_chemical_formula_moiety 'C30 H24 N6 O14 Zn4, 5(H2 O)'
_chemical_formula_sum 'C30 H34 N6 O19 Zn4'
_chemical_formula_weight 1044.11
_space_group_crystal_system triclinic
_space_group_IT_number 2
_space_group_name_Hall '-P 1'
_space_group_name_H-M_alt 'P -1'
_atom_sites_solution_hydrogens mixed
_atom_sites_solution_primary dual
_audit_block_doi 10.5517/ccdc.csd.cc2c94b5
_audit_creation_date 2022-07-02
_audit_creation_method
;
Olex2 1.3
(compiled 2020.11.12 svn.r5f609507 for OlexSys, GUI svn.r6408)
;
_audit_update_record
;
2022-07-02 deposited with the CCDC.	2024-11-08 downloaded from the CCDC.
;
_cell_angle_alpha 81.756(2)
_cell_angle_beta 87.651(2)
_cell_angle_gamma 75.422(3)
_cell_formula_units_Z 1
_cell_length_a 9.6476(3)
_cell_length_b 10.3299(3)
_cell_length_c 10.6385(3)
_cell_measurement_reflns_used 7327
_cell_measurement_temperature 293(2)
_cell_measurement_theta_max 27.3040
_cell_measurement_theta_min 3.4050
_cell_volume 1015.47(5)
_computing_cell_refinement 'CrysAlisPro 1.171.39.46 (Rigaku OD, 2018)'
_computing_data_collection 'CrysAlisPro 1.171.39.46 (Rigaku OD, 2018)'
_computing_data_reduction 'CrysAlisPro 1.171.39.46 (Rigaku OD, 2018)'
_computing_molecular_graphics 'Olex2 1.3 (Dolomanov et al., 2009)'
_computing_publication_material 'Olex2 1.3 (Dolomanov et al., 2009)'
_computing_structure_refinement 'SHELXL 2018/3 (Sheldrick, 2015)'
_computing_structure_solution 'SHELXT  (Sheldrick, 2015)'
_diffrn_ambient_temperature 293(2)
_diffrn_detector 'CCD plate'
_diffrn_detector_type HyPix3000
_diffrn_measured_fraction_theta_full 0.997
_diffrn_measured_fraction_theta_max 0.939
_diffrn_measurement_details
;
List of Runs (angles in degrees, time in seconds):

  # Type    Start    End  Width  t~exp~   \w     \q     \k     \f   Frames
#--------------------------------------------------------------------------
  1  \w    -50.00 -10.00   0.50   12.00    --   -9.95 112.00 -47.00   80
  2  \w     -5.00  49.00   0.50   12.00    --   10.22-112.00-139.00  108
  3  \w    -58.00 -33.00   0.50   12.00    --   -9.95 125.00-150.00   50
  4  \w    -59.00 -33.00   0.50   12.00    --   -9.95 -38.00 -60.00   52
  5  \w    -31.00  -5.00   0.50   12.00    --   10.22 126.00 134.36   52
  6  \w      6.00  74.00   0.50   12.00    --   10.22  57.00 150.00  136
  7  \w    -19.00  22.00   0.50   12.00    --   10.22 -99.00 -30.00   82
  8  \w     11.00  56.00   0.50   12.00    --   10.22-125.00  90.00   90
  9  \w    -33.00  -4.00   0.50   12.00    --   10.22 126.00 -50.82   58
 10  \w      0.00  69.00   0.50   12.00    --   10.22  38.00 -60.00  138
 11  \w    -53.00 -27.00   0.50   12.00    --   10.22 -77.00 150.00   52
 12  \w      5.00  31.00   0.50   12.00    --   10.22 -77.00 150.00   52
 13  \w    -52.00  22.00   0.50   12.00    --   10.22 -38.00  30.00  148
 14  \w    -60.00  -2.00   0.50   12.00    --   10.22 -19.00 -30.00  116
 15  \w     43.00  71.00   0.50   12.00    --   10.22  19.00 150.00   56
;
_diffrn_measurement_device 'four-circle diffractometer'
_diffrn_measurement_device_type 'SuperNova, Single source at offset/far, HyPix3000'
_diffrn_measurement_method '\w scans'
_diffrn_orient_matrix_type 'CrysAlisPro convention (1999,Acta A55,543-557)'
_diffrn_orient_matrix_UB_11 -0.0757335000
_diffrn_orient_matrix_UB_12 0.0153839000
_diffrn_orient_matrix_UB_13 -0.0040314000
_diffrn_orient_matrix_UB_21 0.0042101000
_diffrn_orient_matrix_UB_22 0.0218929000
_diffrn_orient_matrix_UB_23 -0.0660394000
_diffrn_orient_matrix_UB_31 0.0042116000
_diffrn_orient_matrix_UB_32 -0.0664451000
_diffrn_orient_matrix_UB_33 -0.0126982000
_diffrn_radiation_monochromator mirror
_diffrn_radiation_probe x-ray
_diffrn_radiation_type 'Mo K\a'
_diffrn_radiation_wavelength 0.71073
_diffrn_reflns_av_R_equivalents 0.0339
_diffrn_reflns_av_unetI/netI 0.0422
_diffrn_reflns_Laue_measured_fraction_full 0.997
_diffrn_reflns_Laue_measured_fraction_max 0.939
_diffrn_reflns_limit_h_max 12
_diffrn_reflns_limit_h_min -12
_diffrn_reflns_limit_k_max 13
_diffrn_reflns_limit_k_min -12
_diffrn_reflns_limit_l_max 13
_diffrn_reflns_limit_l_min -13
_diffrn_reflns_number 12097
_diffrn_reflns_point_group_measured_fraction_full 0.997
_diffrn_reflns_point_group_measured_fraction_max 0.939
_diffrn_reflns_theta_full 25.242
_diffrn_reflns_theta_max 27.366
_diffrn_reflns_theta_min 3.350
_diffrn_source 'micro-focus sealed X-ray tube'
_diffrn_source_type 'SuperNova (Mo) X-ray Source'
_exptl_absorpt_coefficient_mu 2.417
_exptl_absorpt_correction_T_max 1.00000
_exptl_absorpt_correction_T_min 0.77220
_exptl_absorpt_correction_type multi-scan
_exptl_absorpt_process_details
;
CrysAlisPro 1.171.39.46 (Rigaku Oxford Diffraction, 2018)
Empirical absorption correction using spherical harmonics,
 implemented in SCALE3 ABSPACK scaling algorithm.
;
_exptl_crystal_colour 'clear dark blue'
_exptl_crystal_colour_lustre clear
_exptl_crystal_colour_modifier dark
_exptl_crystal_colour_primary blue
_exptl_crystal_density_diffrn 1.707
_exptl_crystal_description block
_exptl_crystal_F_000 528
_exptl_crystal_preparation Solvothermal
_exptl_crystal_size_max 0.22
_exptl_crystal_size_mid 0.2
_exptl_crystal_size_min 0.18
_refine_diff_density_max 0.895
_refine_diff_density_min -0.369
_refine_diff_density_rms 0.086
_refine_ls_extinction_method none
_refine_ls_goodness_of_fit_ref 1.070
_refine_ls_hydrogen_treatment constr
_refine_ls_matrix_type full
_refine_ls_number_parameters 301
_refine_ls_number_reflns 4333
_refine_ls_number_restraints 0
_refine_ls_restrained_S_all 1.070
_refine_ls_R_factor_all 0.0520
_refine_ls_R_factor_gt 0.0387
_refine_ls_shift/su_max 0.001
_refine_ls_shift/su_mean 0.000
_refine_ls_structure_factor_coef Fsqd
_refine_ls_weighting_details 'w=1/[\s^2^(Fo^2^)+(0.0540P)^2^+0.5314P] where P=(Fo^2^+2Fc^2^)/3'
_refine_ls_weighting_scheme calc
_refine_ls_wR_factor_gt 0.1018
_refine_ls_wR_factor_ref 0.1074
_reflns_Friedel_coverage 0.000
_reflns_number_gt 3442
_reflns_number_total 4333
_reflns_threshold_expression 'I > 2\s(I)'
_cod_data_source_file d4nj04352a2.cif
_cod_data_source_block PUC5
_cod_depositor_comments 'Adding full bibliography for 7063523.cif.'
_cod_database_code 7063523
_shelx_shelxl_version_number 2018/3
_chemical_oxdiff_formula ' Zn C H N O'
_shelx_space_group_comment
;
The symmetry employed for this shelxl refinement is uniquely defined
by the following loop, which should always be used as a source of
symmetry information in preference to the above space-group names.
They are only intended as comments.
;
_shelx_estimated_absorpt_t_max 0.670
_shelx_estimated_absorpt_t_min 0.618
_reflns_odcompleteness_completeness 99.66
_reflns_odcompleteness_iscentric 1
_reflns_odcompleteness_theta 26.32
_olex2_refinement_description
;
1. Fixed Uiso
 At 1.2 times of:
  All C(H) groups, All C(H,H) groups, All N(H,H) groups
 At 1.5 times of:
  All O(H,H) groups
2. Others
 Fixed Sof: N2A(0.7) C10A(0.7) C11A(0.7) H11A(0.7) N2B(0.3) C10B(0.3)
 C11B(0.3) H11B(0.3) H12(0.7) H12A(0.3) O10(0.5) H10B(0.5) H10C(0.5)
3.a Riding coordinates:
 O10(H10B,H10C), O9(H9A,H9B)
3.b Free rotating group:
 O8(H8A,H8B)
3.c Secondary CH2 refined with riding coordinates:
 N3(H3A,H3B), C13(H13A,H13B)
3.d Aromatic/amide H refined with riding coordinates:
 C3(H3), C5(H5), C7(H7), C9(H9), C10A(H10A), C8(H8), C11A(H11A), C11B(H11B),
 C12(H12), C12(H12A)
;
_olex2_submission_special_instructions 'No special instructions were received'
_oxdiff_exptl_absorpt_empirical_details
;
Empirical correction (ABSPACK) includes:
- Absorption correction using spherical harmonics
- Frame scaling
;
_oxdiff_exptl_absorpt_empirical_full_max 1.631
_oxdiff_exptl_absorpt_empirical_full_min 0.672

loop_
_space_group_symop_operation_xyz
'x, y, z'
'-x, -y, -z'

loop_
_atom_site_label
_atom_site_type_symbol
_atom_site_fract_x
_atom_site_fract_y
_atom_site_fract_z
_atom_site_U_iso_or_equiv
_atom_site_adp_type
_atom_site_occupancy
_atom_site_site_symmetry_order
_atom_site_calc_flag
_atom_site_refinement_flags_posn
_atom_site_refinement_flags_adp
_atom_site_refinement_flags_occupancy
_atom_site_disorder_assembly
_atom_site_disorder_group
Zn01 Zn 0.57396(4) 0.18149(3) 0.04263(4) 0.02807(13) Uani 1 1 d . . . . .
Zn02 Zn 0.80264(4) -0.07140(3) 0.18998(4) 0.02977(13) Uani 1 1 d . . . . .
O5 O -0.2860(2) 0.2379(2) 0.1407(2) 0.0352(6) Uani 1 1 d . . . . .
O1 O 0.3776(2) 0.1993(2) 0.1074(2) 0.0310(5) Uani 1 1 d . . . . .
O6 O -0.0635(2) 0.7532(2) 0.1762(2) 0.0370(6) Uani 1 1 d . . . . .
O4 O -0.0858(2) 0.0718(2) 0.1572(2) 0.0365(6) Uani 1 1 d . . . . .
O2 O 0.6619(3) -0.0081(2) 0.0587(2) 0.0412(6) Uani 1 1 d . . . . .
O3 O 0.3836(3) 0.4113(2) 0.1107(3) 0.0442(7) Uani 1 1 d . . . . .
O7 O -0.2670(3) 0.6930(2) 0.2171(3) 0.0469(7) Uani 1 1 d . . . . .
N3 N 0.5671(3) 0.3052(3) 0.8780(3) 0.0362(7) Uani 1 1 d . . . . .
H3A H 0.486361 0.308924 0.838488 0.043 Uiso 1 1 calc R U . . .
H3B H 0.562588 0.387755 0.895784 0.043 Uiso 1 1 calc R U . . .
C2 C 0.1583(3) 0.3573(3) 0.1386(3) 0.0240(7) Uani 1 1 d . . . . .
C14 C -0.1517(3) 0.1937(3) 0.1492(3) 0.0270(7) Uani 1 1 d . . . . .
C3 C 0.0798(3) 0.2614(3) 0.1379(3) 0.0247(7) Uani 1 1 d . . . . .
H3 H 0.126579 0.173111 0.127487 0.030 Uiso 1 1 calc R U . . .
C5 C -0.1371(3) 0.4279(3) 0.1684(3) 0.0248(7) Uani 1 1 d . . . . .
H5 H -0.236283 0.451400 0.177050 0.030 Uiso 1 1 calc R U . . .
C4 C -0.0666(3) 0.2963(3) 0.1524(3) 0.0236(6) Uani 1 1 d . . . . .
C15 C -0.1376(4) 0.6659(3) 0.1900(3) 0.0291(7) Uani 1 1 d . . . . .
C7 C 0.0866(3) 0.4884(3) 0.1557(3) 0.0263(7) Uani 1 1 d . . . . .
H7 H 0.138670 0.552840 0.156442 0.032 Uiso 1 1 calc R U . . .
N1 N 0.7483(4) -0.0486(3) 0.3704(3) 0.0519(9) Uani 1 1 d . . . . .
C6 C -0.0601(3) 0.5249(3) 0.1714(3) 0.0246(7) Uani 1 1 d . . . . .
C1 C 0.3168(3) 0.3231(3) 0.1182(3) 0.0280(7) Uani 1 1 d . . . . .
C13 C 0.6872(5) 0.2692(4) 0.7893(4) 0.0457(10) Uani 1 1 d . . . . .
H13A H 0.776465 0.242061 0.835958 0.055 Uiso 1 1 calc R U . . .
H13B H 0.690128 0.347673 0.728091 0.055 Uiso 1 1 calc R U . . .
N2A N 0.7637(6) 0.0222(5) 0.5513(4) 0.0452(12) Uani 0.7 1 d . . P A 1
C9 C 0.6911(8) -0.0829(5) 0.5734(5) 0.093(2) Uani 1 1 d . . . . .
H9 H 0.647076 -0.111573 0.647981 0.112 Uiso 1 1 calc R U . A 1
C10A C 0.7910(8) 0.0399(6) 0.4291(5) 0.0512(16) Uani 0.7 1 d . . P A 1
H10A H 0.834398 0.105640 0.388870 0.061 Uiso 1 1 calc R U . A 1
C8 C 0.7005(7) -0.1312(5) 0.4623(5) 0.088(2) Uani 1 1 d . . . . .
H8 H 0.677379 -0.210651 0.450216 0.106 Uiso 1 1 calc R U . A 1
O8 O 0.5161(7) 0.3699(8) 0.3737(6) 0.151(2) Uani 1 1 d G . . . .
H8A H 0.435590 0.409680 0.402461 0.227 Uiso 1 1 d G U . . .
H8B H 0.495758 0.320900 0.322974 0.227 Uiso 1 1 d G U . . .
C11A C 0.7892(7) 0.1080(6) 0.6442(5) 0.0520(15) Uani 0.7 1 d . . P A 1
H11A H 0.877022 0.128082 0.650997 0.062 Uiso 0.7 1 calc R U P A 1
N2B N 0.6456(13) 0.0468(10) 0.5480(9) 0.038(2) Uani 0.3 1 d . . P A 2
C10B C 0.6771(15) 0.0680(11) 0.4271(12) 0.036(3) Uani 0.3 1 d . . P A 2
C11B C 0.6027(15) 0.1538(14) 0.6312(11) 0.045(3) Uani 0.3 1 d . . P A 2
H11B H 0.518766 0.221104 0.613586 0.054 Uiso 0.3 1 calc R U P A 2
C12 C 0.6728(7) 0.1559(5) 0.7201(5) 0.0723(16) Uani 1 1 d . . . . .
H12 H 0.592393 0.121077 0.727738 0.087 Uiso 0.7 1 calc R U P A 1
H12A H 0.729281 0.071803 0.752998 0.087 Uiso 0.3 1 calc R U P A 2
O10 O 0.990(2) 0.4111(18) 0.5028(12) 0.262(10) Uani 0.5 1 d . . P . .
H10B H 0.976602 0.349258 0.560284 0.392 Uiso 0.5 1 d R U P . .
H10C H 0.941132 0.483948 0.527124 0.392 Uiso 0.5 1 d R U P . .
O9 O 0.6980(8) 0.5033(7) 0.4619(6) 0.198(3) Uani 1 1 d . . . . .
H9A H 0.787163 0.472785 0.476231 0.297 Uiso 1 1 d R U . . .
H9B H 0.660723 0.440555 0.496371 0.297 Uiso 1 1 d R U . . .

loop_
_atom_site_aniso_label
_atom_site_aniso_U_11
_atom_site_aniso_U_22
_atom_site_aniso_U_33
_atom_site_aniso_U_23
_atom_site_aniso_U_13
_atom_site_aniso_U_12
Zn01 0.0193(2) 0.0244(2) 0.0408(2) -0.00649(16) -0.00099(16) -0.00477(15)
Zn02 0.0288(2) 0.01639(19) 0.0449(3) -0.00846(16) -0.00417(18) -0.00406(16)
O5 0.0202(12) 0.0268(12) 0.0616(16) -0.0157(11) -0.0040(11) -0.0055(10)
O1 0.0194(12) 0.0229(11) 0.0509(15) -0.0096(10) 0.0030(10) -0.0032(9)
O6 0.0301(14) 0.0182(11) 0.0644(17) -0.0108(11) 0.0011(12) -0.0068(10)
O4 0.0254(13) 0.0165(11) 0.0691(17) -0.0073(10) -0.0056(12) -0.0060(9)
O2 0.0386(15) 0.0248(12) 0.0584(16) -0.0148(11) -0.0213(12) 0.0038(10)
O3 0.0246(13) 0.0319(13) 0.082(2) -0.0180(13) 0.0077(13) -0.0124(11)
O7 0.0251(14) 0.0307(13) 0.086(2) -0.0219(13) 0.0083(13) -0.0034(11)
N3 0.0339(17) 0.0315(15) 0.0449(18) -0.0080(13) 0.0003(14) -0.0097(13)
C2 0.0186(16) 0.0206(14) 0.0327(17) -0.0040(12) 0.0002(13) -0.0045(12)
C14 0.0232(17) 0.0221(15) 0.0375(18) -0.0065(13) -0.0012(14) -0.0077(13)
C3 0.0222(16) 0.0161(14) 0.0363(18) -0.0077(12) -0.0001(13) -0.0034(12)
C5 0.0173(16) 0.0204(15) 0.0368(18) -0.0060(13) 0.0013(13) -0.0041(12)
C4 0.0200(16) 0.0170(14) 0.0344(17) -0.0050(12) -0.0010(13) -0.0046(12)
C15 0.0274(18) 0.0190(15) 0.0398(19) -0.0069(13) -0.0030(15) -0.0019(13)
C7 0.0255(17) 0.0180(14) 0.0381(18) -0.0066(13) 0.0011(14) -0.0088(13)
N1 0.087(3) 0.0298(16) 0.0421(19) -0.0106(14) 0.0008(18) -0.0174(17)
C6 0.0234(16) 0.0171(14) 0.0337(17) -0.0062(12) -0.0002(13) -0.0043(12)
C1 0.0255(17) 0.0241(16) 0.0354(18) -0.0062(13) 0.0008(14) -0.0070(13)
C13 0.052(3) 0.047(2) 0.044(2) -0.0154(18) 0.0114(19) -0.022(2)
N2A 0.062(4) 0.041(3) 0.035(3) -0.016(2) 0.006(2) -0.013(3)
C9 0.179(7) 0.055(3) 0.051(3) -0.012(2) 0.019(4) -0.038(4)
C10A 0.086(5) 0.044(3) 0.036(3) -0.015(3) 0.013(3) -0.034(4)
C8 0.166(6) 0.058(3) 0.056(3) -0.026(2) 0.032(4) -0.052(4)
O8 0.192(6) 0.179(6) 0.099(4) -0.064(4) 0.008(4) -0.052(5)
C11A 0.044(4) 0.071(4) 0.049(3) -0.032(3) 0.004(3) -0.016(3)
N2B 0.049(7) 0.037(6) 0.026(5) -0.010(4) 0.002(5) -0.005(5)
C10B 0.034(7) 0.026(6) 0.046(8) -0.005(5) -0.005(6) -0.003(5)
C11B 0.043(8) 0.063(9) 0.029(6) -0.022(6) 0.001(6) -0.004(6)
C12 0.118(5) 0.060(3) 0.054(3) -0.027(2) 0.022(3) -0.043(3)
O10 0.34(2) 0.40(3) 0.106(10) 0.003(14) -0.012(12) -0.22(2)
O9 0.257(8) 0.221(7) 0.161(5) -0.055(5) 0.102(6) -0.142(6)

loop_
_atom_type_symbol
_atom_type_description
_atom_type_scat_dispersion_real
_atom_type_scat_dispersion_imag
_atom_type_scat_source
C C 0.0033 0.0016 'International Tables Vol C Tables 4.2.6.8 and 6.1.1.4'
H H 0.0000 0.0000 'International Tables Vol C Tables 4.2.6.8 and 6.1.1.4'
N N 0.0061 0.0033 'International Tables Vol C Tables 4.2.6.8 and 6.1.1.4'
O O 0.0106 0.0060 'International Tables Vol C Tables 4.2.6.8 and 6.1.1.4'
Zn Zn 0.2839 1.4301 'International Tables Vol C Tables 4.2.6.8 and 6.1.1.4'

loop_
_citation_id
_citation_doi
_citation_year
1 10.1016/j.seppur.2022.122551 2023

loop_
_geom_angle_atom_site_label_1
_geom_angle_atom_site_label_2
_geom_angle_atom_site_label_3
_geom_angle
_geom_angle_site_symmetry_1
_geom_angle_site_symmetry_3
_geom_angle_publ_flag
O5 Zn01 N3 101.62(11) 1_655 1_554 ?
O1 Zn01 O5 119.28(9) . 1_655 ?
O1 Zn01 N3 108.42(11) . 1_554 ?
O2 Zn01 O5 98.96(10) . 1_655 ?
O2 Zn01 O1 106.31(10) . . ?
O2 Zn01 N3 122.96(11) . 1_554 ?
O6 Zn02 O4 107.81(9) 1_645 1_655 ?
O6 Zn02 N1 111.95(12) 1_645 . ?
O2 Zn02 O6 115.50(10) . 1_645 ?
O2 Zn02 O4 100.50(10) . 1_655 ?
O2 Zn02 N1 120.18(14) . . ?
N1 Zn02 O4 97.52(12) . 1_655 ?
C14 O5 Zn01 130.1(2) . 1_455 ?
C1 O1 Zn01 110.77(19) . . ?
C15 O6 Zn02 106.6(2) . 1_465 ?
C14 O4 Zn02 119.3(2) . 1_455 ?
Zn01 O2 Zn02 114.34(11) . . ?
Zn01 N3 H3A 108.2 1_556 . ?
Zn01 N3 H3B 108.2 1_556 . ?
H3A N3 H3B 107.3 . . ?
C13 N3 Zn01 116.5(2) . 1_556 ?
C13 N3 H3A 108.2 . . ?
C13 N3 H3B 108.2 . . ?
C3 C2 C1 121.4(3) . . ?
C7 C2 C3 119.0(3) . . ?
C7 C2 C1 119.6(3) . . ?
O5 C14 C4 116.7(3) . . ?
O4 C14 O5 124.9(3) . . ?
O4 C14 C4 118.3(3) . . ?
C2 C3 H3 119.8 . . ?
C4 C3 C2 120.4(3) . . ?
C4 C3 H3 119.8 . . ?
C4 C5 H5 119.8 . . ?
C4 C5 C6 120.4(3) . . ?
C6 C5 H5 119.8 . . ?
C3 C4 C14 120.5(3) . . ?
C3 C4 C5 120.1(3) . . ?
C5 C4 C14 119.5(3) . . ?
O6 C15 C6 116.3(3) . . ?
O7 C15 O6 123.3(3) . . ?
O7 C15 C6 120.3(3) . . ?
C2 C7 H7 119.3 . . ?
C6 C7 C2 121.4(3) . . ?
C6 C7 H7 119.3 . . ?
C10A N1 Zn02 121.6(3) . . ?
C10A N1 C8 106.1(4) . . ?
C8 N1 Zn02 130.3(3) . . ?
C8 N1 C10B 91.7(6) . . ?
C10B N1 Zn02 131.3(5) . . ?
C5 C6 C15 119.7(3) . . ?
C7 C6 C5 118.8(3) . . ?
C7 C6 C15 121.5(3) . . ?
O1 C1 C2 116.7(3) . . ?
O3 C1 O1 122.6(3) . . ?
O3 C1 C2 120.6(3) . . ?
N3 C13 H13A 109.3 . . ?
N3 C13 H13B 109.3 . . ?
N3 C13 C12 111.4(3) . . ?
H13A C13 H13B 108.0 . . ?
C12 C13 H13A 109.3 . . ?
C12 C13 H13B 109.3 . . ?
C9 N2A C11A 127.2(4) . . ?
C10A N2A C9 107.0(4) . . ?
C10A N2A C11A 125.5(5) . . ?
N2A C9 H9 127.9 . . ?
C8 C9 N2A 104.1(5) . . ?
C8 C9 H9 127.9 . . ?
C8 C9 C10B 69.4(5) . . ?
N2B C9 C8 106.4(6) . . ?
N2B C9 C10B 39.3(5) . . ?
N1 C10A H10A 124.5 . . ?
N2A C10A N1 111.0(5) . . ?
N2A C10A H10A 124.5 . . ?
N1 C8 H8 124.7 . . ?
N1 C8 C10B 45.8(4) . . ?
C9 C8 N1 110.6(4) . . ?
C9 C8 H8 124.7 . . ?
C9 C8 C10B 71.6(5) . . ?
H8A O8 H8B 104.5 . . ?
N2A C11A H11A 122.4 . . ?
C12 C11A N2A 115.3(5) . . ?
C12 C11A H11A 122.4 . . ?
C9 N2B C10B 101.9(8) . . ?
C9 N2B C11B 131.8(9) . . ?
C10B N2B C11B 124.7(10) . . ?
N1 C10B C9 77.5(5) . . ?
N1 C10B C8 42.5(4) . . ?
C8 C10B C9 38.9(3) . . ?
N2B C10B N1 116.2(9) . . ?
N2B C10B C9 38.7(6) . . ?
N2B C10B C8 76.2(7) . . ?
N2B C11B H11B 119.1 . . ?
C12 C11B N2B 121.7(12) . . ?
C12 C11B H11B 119.1 . . ?
C13 C12 H12 122.8 . . ?
C13 C12 H12A 114.0 . . ?
C11A C12 C13 114.5(5) . . ?
C11A C12 H12 122.8 . . ?
C11B C12 C13 132.1(8) . . ?
C11B C12 H12A 114.0 . . ?
H10B O10 H10C 104.5 . . ?
H9A O9 H9B 104.5 . . ?

loop_
_geom_bond_atom_site_label_1
_geom_bond_atom_site_label_2
_geom_bond_distance
_geom_bond_site_symmetry_2
_geom_bond_publ_flag
Zn01 O5 1.985(2) 1_655 ?
Zn01 O1 1.962(2) . ?
Zn01 O2 1.914(2) . ?
Zn01 N3 2.007(3) 1_554 ?
Zn02 O6 1.963(2) 1_645 ?
Zn02 O4 2.023(2) 1_655 ?
Zn02 O2 1.916(2) . ?
Zn02 N1 2.000(3) . ?
O5 C14 1.264(4) . ?
O1 C1 1.285(4) . ?
O6 C15 1.275(4) . ?
O4 C14 1.252(4) . ?
O3 C1 1.234(4) . ?
O7 C15 1.239(4) . ?
N3 H3A 0.8900 . ?
N3 H3B 0.8900 . ?
N3 C13 1.472(4) . ?
C2 C3 1.392(4) . ?
C2 C7 1.391(4) . ?
C2 C1 1.494(4) . ?
C14 C4 1.499(4) . ?
C3 H3 0.9300 . ?
C3 C4 1.375(4) . ?
C5 H5 0.9300 . ?
C5 C4 1.389(4) . ?
C5 C6 1.394(4) . ?
C15 C6 1.497(4) . ?
C7 H7 0.9300 . ?
C7 C6 1.380(4) . ?
N1 C10A 1.331(6) . ?
N1 C8 1.349(6) . ?
N1 C10B 1.430(12) . ?
C13 H13A 0.9700 . ?
C13 H13B 0.9700 . ?
C13 C12 1.505(5) . ?
N2A C9 1.422(7) . ?
N2A C10A 1.311(7) . ?
N2A C11A 1.484(7) . ?
C9 H9 0.9300 . ?
C9 C8 1.338(7) . ?
C9 N2B 1.293(11) . ?
C9 C10B 2.022(13) . ?
C10A H10A 0.9300 . ?
C8 H8 0.9300 . ?
C8 C10B 1.994(12) . ?
O8 H8A 0.8501 . ?
O8 H8B 0.8498 . ?
C11A H11A 0.9300 . ?
C11A C12 1.385(7) . ?
N2B C10B 1.309(15) . ?
N2B C11B 1.483(15) . ?
C11B H11B 0.9300 . ?
C11B C12 1.191(13) . ?
C12 H12 0.9300 . ?
C12 H12A 0.9300 . ?
O10 H10B 0.8500 . ?
O10 H10C 0.8500 . ?
O9 H9A 0.8502 . ?
O9 H9B 0.8500 . ?

loop_
_geom_torsion_atom_site_label_1
_geom_torsion_atom_site_label_2
_geom_torsion_atom_site_label_3
_geom_torsion_atom_site_label_4
_geom_torsion
_geom_torsion_site_symmetry_1
_geom_torsion_site_symmetry_2
_geom_torsion_site_symmetry_3
_geom_torsion_site_symmetry_4
_geom_torsion_publ_flag
Zn01 O5 C14 O4 -40.3(5) 1_455 . . . ?
Zn01 O5 C14 C4 140.9(2) 1_455 . . . ?
Zn01 O1 C1 O3 -12.2(4) . . . . ?
Zn01 O1 C1 C2 166.9(2) . . . . ?
Zn01 N3 C13 C12 77.5(4) 1_556 . . . ?
Zn02 O6 C15 O7 -5.2(4) 1_465 . . . ?
Zn02 O6 C15 C6 174.7(2) 1_465 . . . ?
Zn02 O4 C14 O5 -11.4(5) 1_455 . . . ?
Zn02 O4 C14 C4 167.3(2) 1_455 . . . ?
Zn02 N1 C10A N2A -169.4(4) . . . . ?
Zn02 N1 C8 C9 173.6(4) . . . . ?
Zn02 N1 C8 C10B -153.0(8) . . . . ?
Zn02 N1 C10B C9 173.0(4) . . . . ?
Zn02 N1 C10B C8 152.5(7) . . . . ?
Zn02 N1 C10B N2B 174.0(8) . . . . ?
O5 C14 C4 C3 -167.9(3) . . . . ?
O5 C14 C4 C5 11.2(5) . . . . ?
O6 C15 C6 C5 -171.6(3) . . . . ?
O6 C15 C6 C7 7.6(5) . . . . ?
O4 C14 C4 C3 13.2(5) . . . . ?
O4 C14 C4 C5 -167.7(3) . . . . ?
O7 C15 C6 C5 8.3(5) . . . . ?
O7 C15 C6 C7 -172.5(3) . . . . ?
N3 C13 C12 C11A -174.0(5) . . . . ?
N3 C13 C12 C11B 79.5(10) . . . . ?
C2 C3 C4 C14 178.9(3) . . . . ?
C2 C3 C4 C5 -0.2(5) . . . . ?
C2 C7 C6 C5 -0.9(5) . . . . ?
C2 C7 C6 C15 179.9(3) . . . . ?
C3 C2 C7 C6 -0.2(5) . . . . ?
C3 C2 C1 O1 -4.0(5) . . . . ?
C3 C2 C1 O3 175.2(3) . . . . ?
C4 C5 C6 C15 -179.4(3) . . . . ?
C4 C5 C6 C7 1.4(5) . . . . ?
C7 C2 C3 C4 0.7(5) . . . . ?
C7 C2 C1 O1 177.7(3) . . . . ?
C7 C2 C1 O3 -3.2(5) . . . . ?
C6 C5 C4 C14 -179.9(3) . . . . ?
C6 C5 C4 C3 -0.8(5) . . . . ?
C1 C2 C3 C4 -177.7(3) . . . . ?
C1 C2 C7 C6 178.3(3) . . . . ?
N2A C9 C8 N1 -11.4(8) . . . . ?
N2A C11A C12 C13 -165.2(5) . . . . ?
C9 N2A C10A N1 -2.8(8) . . . . ?
C9 N2A C11A C12 -43.9(9) . . . . ?
C9 N2B C10B N1 -1.5(14) . . . . ?
C9 N2B C10B C8 13.2(8) . . . . ?
C9 N2B C11B C12 46(2) . . . . ?
C10A N1 C8 C9 10.0(8) . . . . ?
C10A N2A C9 C8 8.6(8) . . . . ?
C10A N2A C11A C12 128.1(7) . . . . ?
C8 N1 C10A N2A -4.1(8) . . . . ?
C8 N1 C10B C9 20.5(5) . . . . ?
C8 N1 C10B N2B 21.5(12) . . . . ?
C8 C9 N2B C10B -20.2(12) . . . . ?
C8 C9 N2B C11B 174.1(13) . . . . ?
C11A N2A C9 C8 -178.2(6) . . . . ?
C11A N2A C10A N1 -176.2(6) . . . . ?
N2B C9 C8 N1 38.1(10) . . . . ?
N2B C9 C8 C10B 13.5(8) . . . . ?
N2B C11B C12 C13 154.8(9) . . . . ?
C10B N1 C8 C9 -33.5(8) . . . . ?
C10B C9 C8 N1 24.6(6) . . . . ?
C10B C9 N2B C11B -166(2) . . . . ?
C10B N2B C11B C12 -117.2(15) . . . . ?
C11B N2B C10B N1 165.5(11) . . . . ?
C11B N2B C10B C9 167.0(19) . . . . ?
C11B N2B C10B C8 -179.7(13) . . . . ?
